data_2229642
loop_
_publ_author_name
'Benharref, Ahmed'
'Lassaba, Ess\^ediya'
'Mazoir, Noureddine'
'Daran, Jean-Claude'
'Berraho, Moha'

_publ_section_title
;
 7-Hydroxy-8-isopropyl-1,1,4a-trimethyl-4a,9,10,10a-tetrahydro-phenanthren-2(1<i>H</i>)-one
;
_journal_coeditor_code FJ2405
_journal_issue 4
_journal_name_full 'Acta Crystallographica Section E'
_journal_page_first o906
_journal_paper_doi 10.1107/S1600536811009561
_journal_volume 67
_journal_year 2011
_chemical_formula_iupac 'C20 H26 O2'
_chemical_formula_moiety 'C20 H26 O2'
_chemical_formula_sum 'C20 H26 O2'
_chemical_formula_weight 298.41
_chemical_name_systematic
;
7-Hydroxy-8-isopropyl-1,1,4a-trimethyl-4a,9,10,10a-tetrahydro-
phenanthren-2(1<i>H</i>)-one
;
_space_group_IT_number 4
_symmetry_cell_setting monoclinic
_symmetry_space_group_name_Hall 'P 2yb'
_symmetry_space_group_name_H-M 'P 1 21 1'
_atom_sites_solution_hydrogens geom
_atom_sites_solution_primary direct
_atom_sites_solution_secondary difmap
_cell_angle_alpha 90.00
_cell_angle_beta 111.592(9)
_cell_angle_gamma 90.00
_cell_formula_units_Z 2
_cell_length_a 11.6731(8)
_cell_length_b 6.4314(4)
_cell_length_c 12.1488(10)
_cell_measurement_reflns_used 3905
_cell_measurement_temperature 180(2)
_cell_measurement_theta_max 29.18
_cell_measurement_theta_min 3.64
_cell_volume 848.06(12)
_computing_cell_refinement 'CrysAlisPro (Agilent, 2010)'
_computing_data_collection 'CrysAlisPro (Agilent, 2010)'
_computing_data_reduction 'CrysAlisPro (Agilent, 2010)'
_computing_molecular_graphics 'ORTEP-3 for Windows (Farrugia, 1997) and PLATON (Spek, 2009)'
_computing_publication_material 'WinGX (Farrugia, 1999)'
_computing_structure_refinement 'SHELXL97 (Sheldrick, 2008)'
_computing_structure_solution 'SHELXS97 (Sheldrick, 2008)'
_diffrn_ambient_temperature 180(2)
_diffrn_detector_area_resol_mean 16.1978
_diffrn_measured_fraction_theta_full 0.996
_diffrn_measured_fraction_theta_max 0.996
_diffrn_measurement_device_type 'Agilent Xcalibur Eos Gemini ultra'
_diffrn_measurement_method \w
_diffrn_radiation_monochromator graphite
_diffrn_radiation_source 'Enhance (Mo) X-ray Source'
_diffrn_radiation_type MoK\a
_diffrn_radiation_wavelength 0.71073
_diffrn_reflns_av_R_equivalents 0.0655
_diffrn_reflns_av_sigmaI/netI 0.0404
_diffrn_reflns_limit_h_max 14
_diffrn_reflns_limit_h_min -14
_diffrn_reflns_limit_k_max 8
_diffrn_reflns_limit_k_min -8
_diffrn_reflns_limit_l_max 15
_diffrn_reflns_limit_l_min -15
_diffrn_reflns_number 9252
_diffrn_reflns_theta_full 26.37
_diffrn_reflns_theta_max 26.37
_diffrn_reflns_theta_min 3.65
_exptl_absorpt_coefficient_mu 0.073
_exptl_absorpt_correction_type none
_exptl_crystal_colour colourless
_exptl_crystal_density_diffrn 1.169
_exptl_crystal_density_method 'not measured'
_exptl_crystal_description prism
_exptl_crystal_F_000 324
_exptl_crystal_size_max 0.48
_exptl_crystal_size_mid 0.36
_exptl_crystal_size_min 0.29
_refine_diff_density_max 0.175
_refine_diff_density_min -0.223
_refine_ls_extinction_method none
_refine_ls_goodness_of_fit_ref 1.032
_refine_ls_hydrogen_treatment constr
_refine_ls_matrix_type full
_refine_ls_number_parameters 207
_refine_ls_number_reflns 1893
_refine_ls_number_restraints 1
_refine_ls_restrained_S_all 1.032
_refine_ls_R_factor_all 0.0583
_refine_ls_R_factor_gt 0.0466
_refine_ls_shift/su_max 0.000
_refine_ls_shift/su_mean 0.000
_refine_ls_structure_factor_coef Fsqd
_refine_ls_weighting_details 'calc w=1/[\s^2^(Fo^2^)+(0.0659P)^2^+0.2266P] where P=(Fo^2^+2Fc^2^)/3'
_refine_ls_weighting_scheme calc
_refine_ls_wR_factor_gt 0.1168
_refine_ls_wR_factor_ref 0.1279
_reflns_number_gt 1591
_reflns_number_total 1893
_reflns_threshold_expression I>2\s(I)
_cod_data_source_file fj2405.cif
_cod_data_source_block I
_cod_original_cell_volume 848.06(11)
_cod_original_sg_symbol_H-M 'P 21'
_cod_database_code 2229642
_cod_database_fobs_code 2229642

loop_
_symmetry_equiv_pos_as_xyz
'x, y, z'
'-x, y+1/2, -z'

loop_
_atom_site_type_symbol
_atom_site_label
_atom_site_fract_x
_atom_site_fract_y
_atom_site_fract_z
_atom_site_U_iso_or_equiv
_atom_site_adp_type
_atom_site_calc_flag
_atom_site_refinement_flags
_atom_site_occupancy
_atom_site_disorder_assembly
_atom_site_disorder_group
C C1 -0.3286(2) 0.3531(5) 0.7146(2) 0.0290(6) Uani d . 1 . .
C C2 -0.4104(2) 0.3898(5) 0.5849(3) 0.0314(7) Uani d . 1 . .
C C3 -0.3525(3) 0.4063(6) 0.4963(3) 0.0364(7) Uani d . 1 . .
H H3 -0.4016 0.3822 0.4154 0.045(10) Uiso calc R 1 . .
C C4 -0.2337(3) 0.4540(5) 0.5251(3) 0.0324(7) Uani d . 1 . .
H H4 -0.2019 0.4667 0.4638 0.047(10) Uiso calc R 1 . .
C C4A -0.1473(2) 0.4886(5) 0.6526(2) 0.0283(6) Uani d . 1 . .
C C4B -0.0133(2) 0.4386(4) 0.6696(2) 0.0274(6) Uani d . 1 . .
C C5 0.0337(2) 0.5177(5) 0.5876(3) 0.0296(6) Uani d . 1 . .
H H5 -0.0179 0.6000 0.5237 0.036 Uiso calc R 1 . .
C C6 0.1537(2) 0.4788(5) 0.5974(3) 0.0303(7) Uani d . 1 . .
H H6 0.1846 0.5371 0.5420 0.036 Uiso calc R 1 . .
C C7 0.2287(2) 0.3544(5) 0.6887(2) 0.0299(6) Uani d . 1 . .
C C8 0.1866(2) 0.2729(5) 0.7742(2) 0.0287(6) Uani d . 1 . .
C C8A 0.0651(2) 0.3211(5) 0.7647(2) 0.0273(6) Uani d . 1 . .
C C9 0.0224(2) 0.2470(6) 0.8626(3) 0.0351(7) Uani d . 1 . .
H H9A 0.0867 0.2814 0.9402 0.042 Uiso calc R 1 . .
H H9B 0.0136 0.0938 0.8579 0.042 Uiso calc R 1 . .
C C10 -0.0995(2) 0.3422(6) 0.8568(2) 0.0336(7) Uani d . 1 . .
H H10A -0.1329 0.2626 0.9079 0.040 Uiso calc R 1 . .
H H10B -0.0861 0.4875 0.8856 0.040 Uiso calc R 1 . .
C C10A -0.1905(2) 0.3373(5) 0.7292(2) 0.0282(6) Uani d . 1 . .
H H10 -0.1817 0.1953 0.6997 0.034 Uiso calc R 1 . .
C C11 0.2702(3) 0.1345(6) 0.8719(3) 0.0383(8) Uani d . 1 . .
H H11 0.2229 0.0978 0.9231 0.046 Uiso calc R 1 . .
C C12 0.3000(3) -0.0718(6) 0.8246(4) 0.0526(9) Uani d . 1 . .
H H12A 0.3534 -0.0452 0.7800 0.079 Uiso calc R 1 . .
H H12B 0.2233 -0.1371 0.7725 0.079 Uiso calc R 1 . .
H H21A 0.3421 -0.1649 0.8911 0.079 Uiso calc R 1 . .
C C13 0.3870(3) 0.2455(7) 0.9521(3) 0.0474(9) Uani d . 1 . .
H H13A 0.4396 0.2761 0.9071 0.071 Uiso calc R 1 . .
H H13B 0.4317 0.1559 1.0195 0.071 Uiso calc R 1 . .
H H13C 0.3646 0.3757 0.9810 0.071 Uiso calc R 1 . .
C C15 -0.3538(3) 0.5228(6) 0.7922(3) 0.0422(8) Uani d . 1 . .
H H15A -0.4422 0.5272 0.7773 0.063 Uiso calc R 1 . .
H H15B -0.3274 0.6580 0.7727 0.063 Uiso calc R 1 . .
H H15C -0.3079 0.4913 0.8758 0.063 Uiso calc R 1 . .
C C16 -0.3680(3) 0.1419(5) 0.7484(3) 0.0371(7) Uani d . 1 . .
H H16A -0.3634 0.0355 0.6925 0.056 Uiso calc R 1 . .
H H16B -0.4528 0.1515 0.7457 0.056 Uiso calc R 1 . .
H H16C -0.3130 0.1042 0.8286 0.056 Uiso calc R 1 . .
C C18 -0.1553(3) 0.7207(5) 0.6809(3) 0.0427(8) Uani d . 1 . .
H H18A -0.1174 0.8047 0.6362 0.064 Uiso calc R 1 . .
H H18B -0.1117 0.7442 0.7658 0.064 Uiso calc R 1 . .
H H18C -0.2419 0.7606 0.6587 0.064 Uiso calc R 1 . .
O O1 -0.52293(18) 0.4045(4) 0.5543(2) 0.0440(6) Uani d . 1 . .
O O2 0.34674(17) 0.3068(4) 0.69940(18) 0.0396(6) Uani d . 1 . .
H H2 0.3623 0.3635 0.6442 0.059 Uiso calc R 1 . .

loop_
_atom_site_aniso_label
_atom_site_aniso_U_11
_atom_site_aniso_U_22
_atom_site_aniso_U_33
_atom_site_aniso_U_12
_atom_site_aniso_U_13
_atom_site_aniso_U_23
C1 0.0193(12) 0.0352(16) 0.0359(15) 0.0034(12) 0.0140(11) 0.0023(13)
C2 0.0210(13) 0.0368(17) 0.0389(15) 0.0037(12) 0.0138(11) 0.0033(13)
C3 0.0240(14) 0.056(2) 0.0299(14) 0.0060(14) 0.0106(11) 0.0032(14)
C4 0.0247(14) 0.0416(18) 0.0355(15) 0.0089(12) 0.0165(12) 0.0062(13)
C4A 0.0213(13) 0.0343(16) 0.0338(14) 0.0029(12) 0.0153(11) 0.0026(13)
C4B 0.0208(13) 0.0313(16) 0.0338(14) -0.0026(11) 0.0145(11) -0.0017(12)
C5 0.0245(14) 0.0317(15) 0.0345(14) 0.0003(12) 0.0129(11) 0.0013(12)
C6 0.0258(14) 0.0365(17) 0.0346(14) -0.0068(13) 0.0182(12) -0.0015(13)
C7 0.0166(12) 0.0403(17) 0.0354(15) -0.0036(13) 0.0126(11) -0.0034(14)
C8 0.0204(13) 0.0335(15) 0.0335(14) -0.0016(12) 0.0115(11) 0.0003(12)
C8A 0.0180(12) 0.0329(15) 0.0334(14) -0.0017(11) 0.0125(11) 0.0000(12)
C9 0.0195(14) 0.0533(19) 0.0340(15) -0.0013(13) 0.0117(11) 0.0041(14)
C10 0.0235(13) 0.0494(19) 0.0310(14) -0.0024(14) 0.0136(11) 0.0025(14)
C10A 0.0171(12) 0.0396(16) 0.0309(14) 0.0030(12) 0.0124(10) 0.0005(13)
C11 0.0193(13) 0.055(2) 0.0408(16) 0.0001(14) 0.0119(12) 0.0067(15)
C12 0.0414(19) 0.049(2) 0.061(2) 0.0066(16) 0.0101(17) 0.0116(18)
C13 0.0300(17) 0.069(3) 0.0414(18) -0.0075(16) 0.0115(14) 0.0022(18)
C15 0.0279(16) 0.053(2) 0.054(2) -0.0006(15) 0.0258(15) -0.0119(17)
C16 0.0241(14) 0.0423(18) 0.0495(18) 0.0017(13) 0.0187(13) 0.0097(15)
C18 0.0426(19) 0.0361(19) 0.061(2) 0.0025(14) 0.0327(17) 0.0003(16)
O1 0.0197(10) 0.0687(17) 0.0459(12) 0.0077(10) 0.0146(9) 0.0109(12)
O2 0.0212(10) 0.0626(16) 0.0409(12) 0.0021(10) 0.0184(9) 0.0044(11)

loop_
_atom_type_symbol
_atom_type_description
_atom_type_scat_dispersion_real
_atom_type_scat_dispersion_imag
_atom_type_scat_source
C C 0.0033 0.0016 'International Tables Vol C Tables 4.2.6.8 and 6.1.1.4'
H H 0.0000 0.0000 'International Tables Vol C Tables 4.2.6.8 and 6.1.1.4'
O O 0.0106 0.0060 'International Tables Vol C Tables 4.2.6.8 and 6.1.1.4'

loop_
_geom_angle_atom_site_label_1
_geom_angle_atom_site_label_2
_geom_angle_atom_site_label_3
_geom_angle_site_symmetry_1
_geom_angle_site_symmetry_3
_geom_angle
_geom_angle_publ_flag
C2 C1 C16 . . 106.1(2) ?
C2 C1 C15 . . 109.5(2) ?
C16 C1 C15 . . 108.7(2) ?
C2 C1 C10A . . 110.7(2) ?
C16 C1 C10A . . 108.1(2) ?
C15 C1 C10A . . 113.5(2) ?
O1 C2 C3 . . 120.0(3) ?
O1 C2 C1 . . 121.0(2) ?
C3 C2 C1 . . 119.0(2) ?
C4 C3 C2 . . 122.5(3) ?
C4 C3 H3 . . 118.8 ?
C2 C3 H3 . . 118.8 ?
C3 C4 C4A . . 122.4(2) ?
C3 C4 H4 . . 118.8 ?
C4A C4 H4 . . 118.8 ?
C4 C4A C4B . . 111.5(2) ?
C4 C4A C18 . . 107.3(3) ?
C4B C4A C18 . . 108.4(3) ?
C4 C4A C10A . . 106.2(2) ?
C4B C4A C10A . . 109.2(2) ?
C18 C4A C10A . . 114.4(2) ?
C5 C4B C8A . . 118.4(2) ?
C5 C4B C4A . . 118.4(2) ?
C8A C4B C4A . . 123.2(2) ?
C6 C5 C4B . . 121.5(3) ?
C6 C5 H5 . . 119.2 ?
C4B C5 H5 . . 119.2 ?
C5 C6 C7 . . 119.6(2) ?
C5 C6 H6 . . 120.2 ?
C7 C6 H6 . . 120.2 ?
O2 C7 C6 . . 121.4(2) ?
O2 C7 C8 . . 117.4(2) ?
C6 C7 C8 . . 121.2(2) ?
C7 C8 C8A . . 118.1(3) ?
C7 C8 C11 . . 119.9(2) ?
C8A C8 C11 . . 122.0(2) ?
C4B C8A C8 . . 121.1(2) ?
C4B C8A C9 . . 120.7(2) ?
C8 C8A C9 . . 118.2(2) ?
C8A C9 C10 . . 113.9(3) ?
C8A C9 H9A . . 108.8 ?
C10 C9 H9A . . 108.8 ?
C8A C9 H9B . . 108.8 ?
C10 C9 H9B . . 108.8 ?
H9A C9 H9B . . 107.7 ?
C10A C10 C9 . . 109.2(2) ?
C10A C10 H10A . . 109.8 ?
C9 C10 H10A . . 109.8 ?
C10A C10 H10B . . 109.8 ?
C9 C10 H10B . . 109.8 ?
H10A C10 H10B . . 108.3 ?
C10 C10A C4A . . 109.7(2) ?
C10 C10A C1 . . 114.8(2) ?
C4A C10A C1 . . 116.2(2) ?
C10 C10A H10 . . 104.9 ?
C4A C10A H10 . . 104.9 ?
C1 C10A H10 . . 104.9 ?
C8 C11 C13 . . 113.0(3) ?
C8 C11 C12 . . 112.5(3) ?
C13 C11 C12 . . 111.7(3) ?
C8 C11 H11 . . 106.3 ?
C13 C11 H11 . . 106.3 ?
C12 C11 H11 . . 106.3 ?
C11 C12 H12A . . 109.5 ?
C11 C12 H12B . . 109.5 ?
H12A C12 H12B . . 109.5 ?
C11 C12 H21A . . 109.5 ?
H12A C12 H21A . . 109.5 ?
H12B C12 H21A . . 109.5 ?
C11 C13 H13A . . 109.5 ?
C11 C13 H13B . . 109.5 ?
H13A C13 H13B . . 109.5 ?
C11 C13 H13C . . 109.5 ?
H13A C13 H13C . . 109.5 ?
H13B C13 H13C . . 109.5 ?
C1 C15 H15A . . 109.5 ?
C1 C15 H15B . . 109.5 ?
H15A C15 H15B . . 109.5 ?
C1 C15 H15C . . 109.5 ?
H15A C15 H15C . . 109.5 ?
H15B C15 H15C . . 109.5 ?
C1 C16 H16A . . 109.5 ?
C1 C16 H16B . . 109.5 ?
H16A C16 H16B . . 109.5 ?
C1 C16 H16C . . 109.5 ?
H16A C16 H16C . . 109.5 ?
H16B C16 H16C . . 109.5 ?
C4A C18 H18A . . 109.5 ?
C4A C18 H18B . . 109.5 ?
H18A C18 H18B . . 109.5 ?
C4A C18 H18C . . 109.5 ?
H18A C18 H18C . . 109.5 ?
H18B C18 H18C . . 109.5 ?
C7 O2 H2 . . 109.5 ?

loop_
_geom_bond_atom_site_label_1
_geom_bond_atom_site_label_2
_geom_bond_site_symmetry_2
_geom_bond_distance
_geom_bond_publ_flag
C1 C2 . 1.531(4) ?
C1 C16 . 1.538(4) ?
C1 C15 . 1.539(4) ?
C1 C10A . 1.559(3) ?
C2 O1 . 1.230(3) ?
C2 C3 . 1.471(4) ?
C3 C4 . 1.336(4) ?
C3 H3 . 0.9500 ?
C4 C4A . 1.522(4) ?
C4 H4 . 0.9500 ?
C4A C4B . 1.535(4) ?
C4A C18 . 1.542(4) ?
C4A C10A . 1.554(4) ?
C4B C5 . 1.397(4) ?
C4B C8A . 1.401(4) ?
C5 C6 . 1.385(4) ?
C5 H5 . 0.9500 ?
C6 C7 . 1.386(4) ?
C6 H6 . 0.9500 ?
C7 O2 . 1.371(3) ?
C7 C8 . 1.403(4) ?
C8 C8A . 1.414(4) ?
C8 C11 . 1.517(4) ?
C8A C9 . 1.526(4) ?
C9 C10 . 1.526(4) ?
C9 H9A . 0.9900 ?
C9 H9B . 0.9900 ?
C10 C10A . 1.523(4) ?
C10 H10A . 0.9900 ?
C10 H10B . 0.9900 ?
C10A H10 . 1.0000 ?
C11 C13 . 1.530(5) ?
C11 C12 . 1.536(5) ?
C11 H11 . 1.0000 ?
C12 H12A . 0.9800 ?
C12 H12B . 0.9800 ?
C12 H21A . 0.9800 ?
C13 H13A . 0.9800 ?
C13 H13B . 0.9800 ?
C13 H13C . 0.9800 ?
C15 H15A . 0.9800 ?
C15 H15B . 0.9800 ?
C15 H15C . 0.9800 ?
C16 H16A . 0.9800 ?
C16 H16B . 0.9800 ?
C16 H16C . 0.9800 ?
C18 H18A . 0.9800 ?
C18 H18B . 0.9800 ?
C18 H18C . 0.9800 ?
O2 H2 . 0.8400 ?

loop_
_geom_hbond_atom_site_label_D
_geom_hbond_atom_site_label_H
_geom_hbond_atom_site_label_A
_geom_hbond_site_symmetry_A
_geom_hbond_distance_DH
_geom_hbond_distance_HA
_geom_hbond_distance_DA
_geom_hbond_angle_DHA
_geom_hbond_publ_flag
O2 H2 O1 1_655 0.840 2.032 2.791(3) 150 yes

loop_
_cod_related_entry_id
_cod_related_entry_database
_cod_related_entry_code
1 ChemSpider 30656576
